data_2105074
loop_
_publ_author_name
'Mocilac, Pavle'
'Donnelly, Katie'
'Gallagher, John F.'

_publ_section_title
;
 Structural systematics and conformational analyses of a 3 \\times 3
 isomer grid of fluoro-<i>N</i>-(pyridyl)benzamides: physicochemical
 correlations, polymorphism and isomorphous relationships
;
_journal_coeditor_code GP5047
_journal_issue 2
_journal_name_full 'Acta Crystallographica Section B'
_journal_page_first 189
_journal_page_last 203
_journal_paper_doi 10.1107/S0108768112006799
_journal_volume 68
_journal_year 2012
_chemical_formula_moiety 'C12 H9 F N2 O'
_chemical_formula_sum 'C12 H9 F N2 O'
_chemical_formula_weight 216.21
_chemical_melting_point 461
_chemical_name_common Fpp
_chemical_name_systematic 4-Fluoro-N-(pyridin-4-yl)benzamide
_space_group_IT_number 14
_symmetry_cell_setting monoclinic
_symmetry_space_group_name_Hall '-P 2ybc'
_symmetry_space_group_name_H-M 'P 1 21/c 1'
_atom_sites_solution_hydrogens geom
_atom_sites_solution_primary direct
_atom_sites_solution_secondary difmap
_audit_creation_method SHELXL-97
_cell_angle_alpha 90.00
_cell_angle_beta 95.974(2)
_cell_angle_gamma 90.00
_cell_formula_units_Z 4
_cell_length_a 5.67770(10)
_cell_length_b 11.4769(2)
_cell_length_c 15.5289(3)
_cell_measurement_reflns_used 5255
_cell_measurement_temperature 294.0(10)
_cell_measurement_theta_max 27.5
_cell_measurement_theta_min 2.55
_cell_volume 1006.40(3)
_computing_cell_refinement
;
CrysAlisPro, Oxford Diffraction Ltd.,
Version 1.171.33.55 (release 05-01-2010 CrysAlis171 .NET)
(compiled Jan  5 2010,16:28:46)
;
_computing_data_collection
;
CrysAlisPro, Oxford Diffraction Ltd.,
Version 1.171.33.55 (release 05-01-2010 CrysAlis171 .NET)
(compiled Jan  5 2010,16:28:46)
;
_computing_data_reduction
;
CrysAlisPro, Oxford Diffraction Ltd.,
Version 1.171.33.55 (release 05-01-2010 CrysAlis171 .NET)
(compiled Jan  5 2010,16:28:46)
;
_computing_molecular_graphics 'PLATON (Spek, 2009)'
_computing_publication_material SHELXL97
_computing_structure_refinement 'SHELXL97 (Sheldrick, 2008) and SORTX (McArdle, 1995)'
_computing_structure_solution 'SHELXS97 (Sheldrick, 2008)'
_diffrn_ambient_temperature 294.0(10)
_diffrn_measured_fraction_theta_full 0.999
_diffrn_measured_fraction_theta_max 0.930
_diffrn_measurement_device 'Xcalibur, Sapphire3, Gemini Ultra'
_diffrn_measurement_method '\w scans'
_diffrn_radiation_monochromator graphite
_diffrn_radiation_source 'Enhance (Mo) X-ray Source'
_diffrn_radiation_type MoK\a
_diffrn_radiation_wavelength 0.71073
_diffrn_reflns_av_R_equivalents 0.0126
_diffrn_reflns_av_sigmaI/netI 0.0126
_diffrn_reflns_limit_h_max 7
_diffrn_reflns_limit_h_min -7
_diffrn_reflns_limit_k_max 14
_diffrn_reflns_limit_k_min -15
_diffrn_reflns_limit_l_max 19
_diffrn_reflns_limit_l_min -19
_diffrn_reflns_number 7351
_diffrn_reflns_theta_full 26.00
_diffrn_reflns_theta_max 27.77
_diffrn_reflns_theta_min 2.64
_diffrn_standards_decay_% 1
_diffrn_standards_interval_time 60
_diffrn_standards_number 7599
_exptl_absorpt_coefficient_mu 0.106
_exptl_absorpt_correction_T_max 0.9801
_exptl_absorpt_correction_T_min 0.9598
_exptl_absorpt_correction_type analytical
_exptl_absorpt_process_details '(ABSFAC, Clark and Reid, 1998)'
_exptl_crystal_colour colourless
_exptl_crystal_density_diffrn 1.427
_exptl_crystal_density_method 'not measured'
_exptl_crystal_description block
_exptl_crystal_F_000 448
_exptl_crystal_size_max 0.39
_exptl_crystal_size_mid 0.25
_exptl_crystal_size_min 0.19
_refine_diff_density_max 0.204
_refine_diff_density_min -0.135
_refine_ls_extinction_coef 0.029(3)
_refine_ls_extinction_expression Fc^*^=kFc[1+0.001xFc^2^\l^3^/sin(2\q)]^-1/4^
_refine_ls_extinction_method SHELXL
_refine_ls_goodness_of_fit_ref 1.043
_refine_ls_hydrogen_treatment mixed
_refine_ls_matrix_type full
_refine_ls_number_parameters 150
_refine_ls_number_reflns 2216
_refine_ls_number_restraints 0
_refine_ls_restrained_S_all 1.043
_refine_ls_R_factor_all 0.0382
_refine_ls_R_factor_gt 0.0337
_refine_ls_shift/su_max 0.000
_refine_ls_shift/su_mean 0.000
_refine_ls_structure_factor_coef Fsqd
_refine_ls_weighting_details 'w=1/[\s^2^(Fo^2^)+(0.0388P)^2^+0.2424P] where P=(Fo^2^+2Fc^2^)/3'
_refine_ls_weighting_scheme calc
_refine_ls_wR_factor_gt 0.0863
_refine_ls_wR_factor_ref 0.0898
_reflns_number_gt 1979
_reflns_number_total 2216
_reflns_threshold_expression I>2\s(I)
_cod_data_source_file gp5047.cif
_cod_data_source_block Fpp-10-124
_cod_depositor_comments
;
The following automatic conversions were performed:

'_symmetry_cell_setting' value 'Monoclinic' changed to 'monoclinic'
according to /home/saulius/struct/CIF-dictionaries/cif_core.dic
dictionary named 'cif_core.dic' version 2.4.2 from
2011-04-26.

'_exptl_absorpt_correction_type' value 'Analytical'
changed to 'analytical' according to
/home/saulius/struct/CIF-dictionaries/cif_core.dic dictionary named
'cif_core.dic' version 2.4.2 from 2011-04-26.

Automatic conversion script
Id: cif_fix_values 1715 2011-07-08 13:25:40Z adriana 
;
_cod_original_sg_symbol_H-M 'P 21/c'
_cod_database_code 2105074
_cod_database_fobs_code 2105074

loop_
_symmetry_equiv_pos_as_xyz
'x, y, z'
'-x, y+1/2, -z+1/2'
'-x, -y, -z'
'x, -y-1/2, z-1/2'

loop_
_atom_site_type_symbol
_atom_site_label
_atom_site_fract_x
_atom_site_fract_y
_atom_site_fract_z
_atom_site_U_iso_or_equiv
_atom_site_adp_type
_atom_site_calc_flag
_atom_site_refinement_flags
_atom_site_occupancy
_atom_site_symmetry_multiplicity
F F14 0.87229(18) 0.45954(8) 0.64358(6) 0.0755(3) Uani d . 1 1
O O1 1.09479(15) 0.04913(8) 0.40012(6) 0.0476(2) Uani d . 1 1
C C1 0.9023(2) 0.09065(10) 0.41083(7) 0.0341(2) Uani d . 1 1
N N1 0.69275(19) 0.05257(9) 0.36941(7) 0.0412(3) Uani d . 1 1
H H1 0.580(3) 0.1009(14) 0.3682(10) 0.056(4) Uiso d . 1 1
C C11 0.88200(19) 0.19020(9) 0.47152(7) 0.0329(2) Uani d . 1 1
C C12 1.0667(2) 0.26980(10) 0.48104(7) 0.0374(3) Uani d . 1 1
H H12 1.1945 0.2612 0.4486 0.045 Uiso calc R 1 1
C C13 1.0623(2) 0.36165(11) 0.53823(8) 0.0441(3) Uani d . 1 1
H H13 1.1841 0.4161 0.5442 0.053 Uiso calc R 1 1
C C14 0.8731(2) 0.37027(11) 0.58611(8) 0.0470(3) Uani d . 1 1
C C15 0.6888(2) 0.29287(12) 0.57928(8) 0.0476(3) Uani d . 1 1
H H15 0.5641 0.3011 0.6132 0.057 Uiso calc R 1 1
C C16 0.6921(2) 0.20211(11) 0.52079(8) 0.0400(3) Uani d . 1 1
H H16 0.5676 0.1491 0.5144 0.048 Uiso calc R 1 1
C C21 0.6588(2) -0.04089(10) 0.31169(7) 0.0341(3) Uani d . 1 1
C C22 0.4453(2) -0.04844(11) 0.25949(8) 0.0421(3) Uani d . 1 1
H H22 0.3285 0.0077 0.2630 0.051 Uiso calc R 1 1
C C23 0.4089(2) -0.13984(12) 0.20268(9) 0.0468(3) Uani d . 1 1
H H23 0.2654 -0.1429 0.1679 0.056 Uiso calc R 1 1
N N24 0.56608(19) -0.22482(9) 0.19388(7) 0.0445(3) Uani d . 1 1
C C25 0.7683(2) -0.21652(10) 0.24539(8) 0.0409(3) Uani d . 1 1
H H25 0.8806 -0.2747 0.2412 0.049 Uiso calc R 1 1
C C26 0.8241(2) -0.12859(10) 0.30433(7) 0.0378(3) Uani d . 1 1
H H26 0.9689 -0.1279 0.3384 0.045 Uiso calc R 1 1

loop_
_atom_site_aniso_label
_atom_site_aniso_U_11
_atom_site_aniso_U_22
_atom_site_aniso_U_33
_atom_site_aniso_U_12
_atom_site_aniso_U_13
_atom_site_aniso_U_23
F14 0.0856(7) 0.0658(6) 0.0754(6) 0.0075(5) 0.0098(5) -0.0398(5)
O1 0.0405(5) 0.0442(5) 0.0590(6) 0.0031(4) 0.0094(4) -0.0136(4)
C1 0.0400(6) 0.0309(5) 0.0313(5) 0.0040(4) 0.0031(4) 0.0010(4)
N1 0.0406(5) 0.0393(5) 0.0417(5) 0.0114(4) -0.0049(4) -0.0106(4)
C11 0.0366(5) 0.0327(5) 0.0283(5) 0.0071(4) -0.0018(4) 0.0011(4)
C12 0.0393(6) 0.0374(6) 0.0354(6) 0.0046(5) 0.0031(4) 0.0011(5)
C13 0.0469(7) 0.0360(6) 0.0478(7) 0.0009(5) -0.0024(5) -0.0036(5)
C14 0.0555(7) 0.0427(7) 0.0415(7) 0.0134(6) -0.0022(5) -0.0127(5)
C15 0.0433(7) 0.0573(8) 0.0429(7) 0.0133(6) 0.0073(5) -0.0074(6)
C16 0.0368(6) 0.0433(6) 0.0392(6) 0.0044(5) 0.0014(5) -0.0017(5)
C21 0.0394(6) 0.0330(6) 0.0299(5) 0.0005(4) 0.0040(4) -0.0011(4)
C22 0.0356(6) 0.0439(7) 0.0466(7) 0.0039(5) 0.0031(5) -0.0073(5)
C23 0.0374(6) 0.0531(8) 0.0487(7) -0.0034(5) -0.0012(5) -0.0114(6)
N24 0.0457(6) 0.0424(6) 0.0454(6) -0.0046(4) 0.0048(4) -0.0113(5)
C25 0.0457(6) 0.0337(6) 0.0436(6) 0.0030(5) 0.0057(5) -0.0035(5)
C26 0.0410(6) 0.0352(6) 0.0361(6) 0.0043(5) -0.0014(5) -0.0006(5)

loop_
_atom_type_symbol
_atom_type_description
_atom_type_scat_dispersion_real
_atom_type_scat_dispersion_imag
_atom_type_scat_source
C C 0.0033 0.0016 'International Tables Vol C Tables 4.2.6.8 and 6.1.1.4'
H H 0.0000 0.0000 'International Tables Vol C Tables 4.2.6.8 and 6.1.1.4'
N N 0.0061 0.0033 'International Tables Vol C Tables 4.2.6.8 and 6.1.1.4'
O O 0.0106 0.0060 'International Tables Vol C Tables 4.2.6.8 and 6.1.1.4'
F F 0.0171 0.0103 'International Tables Vol C Tables 4.2.6.8 and 6.1.1.4'

loop_
_geom_angle_atom_site_label_1
_geom_angle_atom_site_label_2
_geom_angle_atom_site_label_3
_geom_angle
O1 C1 N1 124.09(11)
O1 C1 C11 120.94(10)
N1 C1 C11 114.96(9)
C1 N1 C21 127.10(10)
C1 N1 H1 115.0(11)
C21 N1 H1 115.7(11)
C12 C11 C16 119.80(10)
C12 C11 C1 117.65(10)
C16 C11 C1 122.48(10)
C13 C12 C11 120.49(11)
C13 C12 H12 119.8
C11 C12 H12 119.8
C14 C13 C12 118.12(12)
C14 C13 H13 120.9
C12 C13 H13 120.9
F14 C14 C15 119.05(12)
F14 C14 C13 117.80(13)
C15 C14 C13 123.14(11)
C14 C15 C16 118.49(11)
C14 C15 H15 120.8
C16 C15 H15 120.8
C15 C16 C11 119.94(11)
C15 C16 H16 120.0
C11 C16 H16 120.0
C26 C21 C22 117.58(10)
C26 C21 N1 124.03(10)
C22 C21 N1 118.38(10)
C23 C22 C21 119.10(11)
C23 C22 H22 120.4
C21 C22 H22 120.4
N24 C23 C22 124.42(11)
N24 C23 H23 117.8
C22 C23 H23 117.8
C25 N24 C23 115.38(10)
N24 C25 C26 125.13(11)
N24 C25 H25 117.4
C26 C25 H25 117.4
C25 C26 C21 118.37(11)
C25 C26 H26 120.8
C21 C26 H26 120.8

loop_
_geom_bond_atom_site_label_1
_geom_bond_atom_site_label_2
_geom_bond_distance
F14 C14 1.3591(14)
O1 C1 1.2195(14)
C1 N1 1.3641(15)
C1 C11 1.4931(15)
N1 C21 1.3983(14)
N1 H1 0.848(16)
C11 C12 1.3871(16)
C11 C16 1.3921(16)
C12 C13 1.3803(16)
C12 H12 0.9300
C13 C14 1.3722(19)
C13 H13 0.9300
C14 C15 1.368(2)
C15 C16 1.3835(17)
C15 H15 0.9300
C16 H16 0.9300
C21 C26 1.3888(16)
C21 C22 1.3894(16)
C22 C23 1.3724(17)
C22 H22 0.9300
C23 N24 1.3386(16)
C23 H23 0.9300
N24 C25 1.3327(16)
C25 C26 1.3770(16)
C25 H25 0.9300
C26 H26 0.9300

loop_
_geom_hbond_atom_site_label_D
_geom_hbond_atom_site_label_H
_geom_hbond_atom_site_label_A
_geom_hbond_site_symmetry_A
_geom_hbond_distance_DH
_geom_hbond_distance_HA
_geom_hbond_distance_DA
_geom_hbond_angle_DHA
_geom_hbond_publ_flag
N1 H1 N24 2_655 0.848(16) 2.335(17) 3.0581(15) 143.5(14) yes
C26 H26 O1 . 0.93 2.33 2.8738(15) 117 yes
C26 H26 Cg1 3_756 0.93 2.77 3.4183(12) 127 yes

loop_
_geom_torsion_atom_site_label_1
_geom_torsion_atom_site_label_2
_geom_torsion_atom_site_label_3
_geom_torsion_atom_site_label_4
_geom_torsion
O1 C1 N1 C21 2.8(2)
C11 C1 N1 C21 -177.77(10)
O1 C1 C11 C12 31.87(16)
N1 C1 C11 C12 -147.60(11)
O1 C1 C11 C16 -145.11(12)
N1 C1 C11 C16 35.41(15)
C16 C11 C12 C13 -0.82(17)
C1 C11 C12 C13 -177.89(10)
C11 C12 C13 C14 1.20(18)
C12 C13 C14 F14 178.68(11)
C12 C13 C14 C15 -0.5(2)
F14 C14 C15 C16 -179.75(11)
C13 C14 C15 C16 -0.6(2)
C14 C15 C16 C11 0.96(18)
C12 C11 C16 C15 -0.28(17)
C1 C11 C16 C15 176.64(11)
C1 N1 C21 C26 17.61(19)
C1 N1 C21 C22 -163.76(12)
C26 C21 C22 C23 -1.08(18)
N1 C21 C22 C23 -179.80(11)
C21 C22 C23 N24 0.6(2)
C22 C23 N24 C25 0.27(19)
C23 N24 C25 C26 -0.59(18)
N24 C25 C26 C21 0.06(19)
C22 C21 C26 C25 0.79(17)
N1 C21 C26 C25 179.43(11)

loop_
_cod_related_entry_id
_cod_related_entry_database
_cod_related_entry_code
1 ChemSpider 952156
